data_7053106
loop_
_publ_author_name
'zhou, Xiaojing'
'Zhang, Zhijuan'
'Li, Baiyan'
'Yang, Fen'
'Peng, Yu'
'Li, Guanghua'
'Shi, Zhan'
'Feng, Shouhua'
'Li, Jing'

_publ_section_title
;
 Two three-dimensional metal--organic frameworks constructed by
 thiazole-spaced pyridinecarboxylates exhibiting selective gas sorption or
 antiferromagnetic coupling
;
_journal_issue 2
_journal_name_full 'New Journal of Chemistry'
_journal_page_first 425
_journal_paper_doi 10.1039/c2nj40805h
_journal_volume 37
_journal_year 2013
_chemical_formula_moiety 'C23 H27 Mn N5 O8 S2'
_chemical_formula_sum 'C23 H27 Mn N5 O8 S2'
_chemical_formula_weight 620.56
_chemical_melting_point ?
_chemical_name_systematic
;
?
;
_space_group_IT_number 14
_symmetry_cell_setting monoclinic
_symmetry_space_group_name_Hall '-P 2ybc'
_symmetry_space_group_name_H-M 'P 1 21/c 1'
_atom_sites_solution_hydrogens geom
_atom_sites_solution_primary direct
_atom_sites_solution_secondary difmap
_audit_creation_method SHELXL-97
_cell_angle_alpha 90.00
_cell_angle_beta 102.13(3)
_cell_angle_gamma 90.00
_cell_formula_units_Z 4
_cell_length_a 9.1726(18)
_cell_length_b 18.956(4)
_cell_length_c 16.748(3)
_cell_measurement_reflns_used 5013
_cell_measurement_temperature 293(2)
_cell_measurement_theta_max 25.00
_cell_measurement_theta_min 1.64
_cell_volume 2847.1(10)
_computing_cell_refinement 'Bruker SMART'
_computing_data_collection 'Bruker SMART'
_computing_data_reduction 'Bruker SAINT'
_computing_molecular_graphics SHELXP-97
_computing_publication_material SHELXTL
_computing_structure_refinement 'SHELXL-97 (Sheldrick, 1997)'
_computing_structure_solution 'SHELXS-97 (Sheldrick, 1990)'
_diffrn_ambient_temperature 293(2)
_diffrn_detector_area_resol_mean 9.00cm
_diffrn_measured_fraction_theta_full 1.000
_diffrn_measured_fraction_theta_max 1.000
_diffrn_measurement_device_type 'CCD area detector'
_diffrn_measurement_method 'phi and omega scans'
_diffrn_radiation_monochromator graphite
_diffrn_radiation_source 'fine-focus sealed tube'
_diffrn_radiation_type MoK\a
_diffrn_radiation_wavelength 0.71073
_diffrn_reflns_av_R_equivalents 0.0629
_diffrn_reflns_av_sigmaI/netI 0.0722
_diffrn_reflns_limit_h_max 10
_diffrn_reflns_limit_h_min -10
_diffrn_reflns_limit_k_max 22
_diffrn_reflns_limit_k_min -22
_diffrn_reflns_limit_l_max 19
_diffrn_reflns_limit_l_min -11
_diffrn_reflns_number 16019
_diffrn_reflns_theta_full 25.00
_diffrn_reflns_theta_max 25.00
_diffrn_reflns_theta_min 1.64
_diffrn_standards_decay_% none
_diffrn_standards_interval_count none
_diffrn_standards_interval_time none
_diffrn_standards_number none
_exptl_absorpt_coefficient_mu 0.664
_exptl_absorpt_correction_T_max 0.8748
_exptl_absorpt_correction_T_min 0.8437
_exptl_absorpt_correction_type empirical
_exptl_absorpt_process_details SADABS
_exptl_crystal_colour 'light yellow'
_exptl_crystal_density_diffrn 1.448
_exptl_crystal_density_meas ?
_exptl_crystal_density_method 'not measured'
_exptl_crystal_description block
_exptl_crystal_F_000 1284
_exptl_crystal_size_max 0.26
_exptl_crystal_size_mid 0.23
_exptl_crystal_size_min 0.20
_platon_squeeze_details
;
The Platon SQUEEZE procedure was applied to recover 303 electrons per
unit cell in one void (total volume 1021 ^A^3); that is 80 electrons
per formula unit. Solvent water and DMF molecules (10 electrons/H2O,
40 electrons/DMF) were present, and the electrons recovered by SQUEEZE
have been assigned as 3 water and one DMF molecules per formula unit.
These three water and DMF molecules have been included in the formula
for the calculation of intensive properties.
;
_refine_diff_density_max 0.280
_refine_diff_density_min -0.206
_refine_diff_density_rms 0.050
_refine_ls_extinction_method none
_refine_ls_goodness_of_fit_ref 0.855
_refine_ls_hydrogen_treatment constr
_refine_ls_matrix_type full
_refine_ls_number_parameters 282
_refine_ls_number_reflns 5013
_refine_ls_number_restraints 0
_refine_ls_restrained_S_all 0.855
_refine_ls_R_factor_all 0.0543
_refine_ls_R_factor_gt 0.0354
_refine_ls_shift/su_max 0.001
_refine_ls_shift/su_mean 0.000
_refine_ls_structure_factor_coef Fsqd
_refine_ls_weighting_details 'calc w=1/[\s^2^(Fo^2^)+(0.0288P)^2^+0.0000P] where P=(Fo^2^+2Fc^2^)/3'
_refine_ls_weighting_scheme calc
_refine_ls_wR_factor_gt 0.0715
_refine_ls_wR_factor_ref 0.0753
_reflns_number_gt 3338
_reflns_number_total 5013
_reflns_threshold_expression >2sigma(I)
_cod_data_source_file c2nj40805h.txt
_cod_data_source_block compound-2
_cod_depositor_comments
;
The following automatic conversions were performed:

'_chemical_melting_point' value 'not measured' was changed to '?' -
the value is undefined or not given.

Automatic conversion script
Id: cif_fix_values 1891 2012-01-12 08:04:46Z andrius 

The following automatic conversions were performed:

'_exptl_crystal_density_meas' value 'none' was changed to '?' - the
value is perceived as not measured.

Automatic conversion script
Id: cif_fix_values 3008 2015-01-20 13:52:24Z robertas 
;
_cod_original_cell_volume 2847.0(10)
_cod_original_sg_symbol_H-M p2(1)/c
_cod_database_code 7053106

loop_
_symmetry_equiv_pos_as_xyz
'x, y, z'
'-x, y+1/2, -z+1/2'
'-x, -y, -z'
'x, -y-1/2, z-1/2'

loop_
_atom_site_label
_atom_site_type_symbol
_atom_site_fract_x
_atom_site_fract_y
_atom_site_fract_z
_atom_site_U_iso_or_equiv
_atom_site_adp_type
_atom_site_occupancy
_atom_site_symmetry_multiplicity
_atom_site_calc_flag
_atom_site_refinement_flags
Mn1 Mn 0.18163(4) 0.437875(18) 0.02118(2) 0.02693(11) Uani 1 1 d .
S1 S 0.02007(7) 0.66637(3) -0.18452(4) 0.03775(18) Uani 1 1 d .
S2 S 0.43300(7) 0.24042(4) 0.21005(4) 0.04264(19) Uani 1 1 d .
O1 O 0.02932(18) 0.55778(9) -0.05911(10) 0.0378(4) Uani 1 1 d .
O2 O 0.23198(17) 0.50175(8) -0.07639(10) 0.0355(4) Uani 1 1 d .
O3 O 0.26070(19) 0.35509(9) 0.11585(12) 0.0484(5) Uani 1 1 d .
O4 O 0.39831(19) 0.37043(9) 0.02431(11) 0.0487(5) Uani 1 1 d .
N1 N -0.0698(2) 0.85970(10) -0.42478(12) 0.0355(5) Uani 1 1 d .
N2 N 0.2146(2) 0.65203(11) -0.27320(13) 0.0399(6) Uani 1 1 d .
N3 N 0.7207(2) 0.02151(10) 0.38687(12) 0.0305(5) Uani 1 1 d .
N4 N 0.6444(2) 0.19204(11) 0.14771(13) 0.0408(6) Uani 1 1 d .
C1 C -0.1091(3) 0.85192(14) -0.35371(18) 0.0468(7) Uani 1 1 d .
H1 H -0.1769 0.8839 -0.3403 0.080 Uiso 1 1 calc .
C2 C -0.0559(3) 0.79923(15) -0.29806(17) 0.0492(8) Uani 1 1 d .
H2 H -0.0869 0.7964 -0.2488 0.080 Uiso 1 1 calc .
C3 C 0.0449(3) 0.75048(13) -0.31710(15) 0.0350(6) Uani 1 1 d .
C4 C 0.0889(3) 0.76016(15) -0.38948(18) 0.0569(9) Uani 1 1 d .
H4 H 0.1593 0.7301 -0.4040 0.080 Uiso 1 1 calc .
C5 C 0.0295(3) 0.81404(16) -0.44071(18) 0.0589(9) Uani 1 1 d .
H5 H 0.0610 0.8188 -0.4897 0.080 Uiso 1 1 calc .
C6 C 0.1023(3) 0.69122(13) -0.26308(15) 0.0347(6) Uani 1 1 d .
C7 C 0.1462(2) 0.59806(12) -0.16261(14) 0.0296(6) Uani 1 1 d .
C8 C 0.2416(3) 0.59916(13) -0.21508(15) 0.0364(6) Uani 1 1 d .
C9 C 0.1360(3) 0.54947(12) -0.09512(14) 0.0272(6) Uani 1 1 d .
C10 C 0.3685(3) 0.54979(15) -0.21564(18) 0.0573(9) Uani 1 1 d .
H10A H 0.4109 0.5353 -0.1608 0.080 Uiso 1 1 calc R
H10B H 0.4431 0.5733 -0.2384 0.080 Uiso 1 1 calc R
H10C H 0.3328 0.5091 -0.2481 0.080 Uiso 1 1 calc R
C11 C 0.6185(3) 0.06918(13) 0.39743(14) 0.0333(6) Uani 1 1 d .
H11 H 0.5805 0.0668 0.4447 0.080 Uiso 1 1 calc .
C12 C 0.5672(3) 0.12161(13) 0.34139(15) 0.0343(6) Uani 1 1 d .
H12 H 0.4959 0.1535 0.3512 0.080 Uiso 1 1 calc .
C13 C 0.6218(3) 0.12680(12) 0.27039(15) 0.0330(6) Uani 1 1 d .
C14 C 0.7248(3) 0.07591(14) 0.25854(16) 0.0447(7) Uani 1 1 d .
H14 H 0.7626 0.0762 0.2112 0.080 Uiso 1 1 calc .
C15 C 0.7699(3) 0.02543(13) 0.31712(16) 0.0411(7) Uani 1 1 d .
H15 H 0.8386 -0.0080 0.3079 0.080 Uiso 1 1 calc .
C16 C 0.5763(3) 0.18246(12) 0.20853(16) 0.0350(6) Uani 1 1 d .
C17 C 0.4657(3) 0.27954(13) 0.12304(15) 0.0360(6) Uani 1 1 d .
C18 C 0.5822(3) 0.24680(13) 0.09885(16) 0.0390(7) Uani 1 1 d .
C19 C 0.3701(3) 0.33940(13) 0.08519(16) 0.0362(6) Uani 1 1 d .
C20 C 0.6435(3) 0.26393(16) 0.02534(17) 0.0592(9) Uani 1 1 d .
H20A H 0.5776 0.2460 -0.0226 0.080 Uiso 1 1 calc R
H20B H 0.7400 0.2426 0.0306 0.080 Uiso 1 1 calc R
H20C H 0.6523 0.3142 0.0208 0.080 Uiso 1 1 calc R

loop_
_atom_site_aniso_label
_atom_site_aniso_U_11
_atom_site_aniso_U_22
_atom_site_aniso_U_33
_atom_site_aniso_U_23
_atom_site_aniso_U_13
_atom_site_aniso_U_12
Mn1 0.0347(2) 0.0216(2) 0.0225(2) -0.00043(17) 0.00144(16) -0.00005(16)
S1 0.0447(4) 0.0353(4) 0.0366(4) 0.0138(3) 0.0163(3) 0.0105(3)
S2 0.0481(4) 0.0400(4) 0.0436(4) 0.0163(3) 0.0182(4) 0.0162(3)
O1 0.0428(10) 0.0423(11) 0.0302(10) 0.0064(9) 0.0122(9) -0.0030(8)
O2 0.0485(10) 0.0271(10) 0.0301(10) 0.0082(8) 0.0061(8) 0.0070(8)
O3 0.0496(11) 0.0418(12) 0.0569(13) 0.0214(10) 0.0181(11) 0.0181(9)
O4 0.0515(11) 0.0461(12) 0.0490(12) 0.0241(10) 0.0115(10) 0.0117(9)
N1 0.0419(12) 0.0362(13) 0.0301(12) 0.0089(10) 0.0116(11) 0.0095(10)
N2 0.0401(13) 0.0419(14) 0.0404(14) 0.0166(11) 0.0144(11) 0.0102(10)
N3 0.0366(12) 0.0271(12) 0.0252(12) -0.0005(9) 0.0003(10) 0.0034(9)
N4 0.0439(13) 0.0417(14) 0.0374(13) 0.0127(11) 0.0097(12) 0.0121(10)
C1 0.0564(18) 0.0420(17) 0.0469(18) 0.0151(15) 0.0223(16) 0.0193(13)
C2 0.0640(19) 0.0503(18) 0.0397(17) 0.0193(15) 0.0257(15) 0.0193(15)
C3 0.0345(14) 0.0363(16) 0.0348(15) 0.0150(13) 0.0090(13) 0.0036(11)
C4 0.073(2) 0.060(2) 0.0496(19) 0.0292(17) 0.0397(17) 0.0340(16)
C5 0.081(2) 0.060(2) 0.0468(19) 0.0302(16) 0.0386(18) 0.0346(17)
C6 0.0354(14) 0.0376(16) 0.0323(15) 0.0129(12) 0.0096(13) 0.0039(12)
C7 0.0345(14) 0.0281(14) 0.0252(14) 0.0074(11) 0.0041(12) 0.0032(11)
C8 0.0377(15) 0.0369(16) 0.0350(15) 0.0108(13) 0.0083(13) 0.0065(12)
C9 0.0360(14) 0.0225(14) 0.0203(13) -0.0011(11) -0.0004(12) -0.0082(11)
C10 0.0538(18) 0.062(2) 0.063(2) 0.0240(17) 0.0266(16) 0.0291(15)
C11 0.0396(15) 0.0307(14) 0.0276(14) 0.0002(12) 0.0021(12) -0.0013(12)
C12 0.0381(14) 0.0295(15) 0.0344(15) -0.0005(13) 0.0058(13) 0.0046(11)
C13 0.0391(14) 0.0286(14) 0.0299(14) 0.0031(12) 0.0045(12) 0.0028(11)
C14 0.0540(17) 0.0486(18) 0.0358(16) 0.0116(14) 0.0195(14) 0.0203(14)
C15 0.0501(16) 0.0387(17) 0.0344(16) 0.0088(13) 0.0085(14) 0.0188(13)
C16 0.0412(15) 0.0294(15) 0.0343(15) 0.0073(12) 0.0072(13) 0.0060(11)
C17 0.0374(14) 0.0349(15) 0.0350(15) 0.0078(13) 0.0064(13) 0.0060(12)
C18 0.0420(15) 0.0397(16) 0.0355(16) 0.0117(13) 0.0089(13) 0.0046(13)
C19 0.0385(15) 0.0275(14) 0.0390(17) 0.0053(13) 0.0002(14) -0.0016(12)
C20 0.065(2) 0.068(2) 0.0521(19) 0.0271(17) 0.0278(17) 0.0197(16)

loop_
_atom_type_symbol
_atom_type_description
_atom_type_scat_dispersion_real
_atom_type_scat_dispersion_imag
_atom_type_scat_source
C C 0.0033 0.0016 'International Tables Vol C Tables 4.2.6.8 and 6.1.1.4'
H H 0.0000 0.0000 'International Tables Vol C Tables 4.2.6.8 and 6.1.1.4'
N N 0.0061 0.0033 'International Tables Vol C Tables 4.2.6.8 and 6.1.1.4'
O O 0.0106 0.0060 'International Tables Vol C Tables 4.2.6.8 and 6.1.1.4'
S S 0.1246 0.1234 'International Tables Vol C Tables 4.2.6.8 and 6.1.1.4'
Mn Mn 0.3368 0.7283 'International Tables Vol C Tables 4.2.6.8 and 6.1.1.4'

loop_
_geom_angle_atom_site_label_1
_geom_angle_atom_site_label_2
_geom_angle_atom_site_label_3
_geom_angle
_geom_angle_site_symmetry_1
_geom_angle_site_symmetry_3
O2 Mn1 O1 123.22(6) . 3_565
O2 Mn1 O3 147.04(7) . .
O1 Mn1 O3 89.73(7) 3_565 .
O2 Mn1 N3 90.29(7) . 2_655
O1 Mn1 N3 91.40(7) 3_565 2_655
O3 Mn1 N3 89.20(7) . 2_655
O2 Mn1 N1 87.96(7) . 2_544
O1 Mn1 N1 86.29(7) 3_565 2_544
O3 Mn1 N1 94.40(7) . 2_544
N3 Mn1 N1 175.71(7) 2_655 2_544
O2 Mn1 O4 90.43(7) . .
O1 Mn1 O4 144.87(6) 3_565 .
O3 Mn1 O4 57.16(6) . .
N3 Mn1 O4 98.84(7) 2_655 .
N1 Mn1 O4 85.10(7) 2_544 .
O2 Mn1 C19 118.82(8) . .
O1 Mn1 C19 117.52(8) 3_565 .
O3 Mn1 C19 28.64(7) . .
N3 Mn1 C19 95.05(7) 2_655 .
N1 Mn1 C19 89.23(8) 2_544 .
O4 Mn1 C19 28.53(7) . .
C6 S1 C7 89.20(11) . .
C17 S2 C16 89.59(12) . .
C9 O1 Mn1 167.63(15) . 3_565
C9 O2 Mn1 110.04(15) . .
C19 O3 Mn1 92.53(15) . .
C19 O4 Mn1 87.42(15) . .
C1 N1 C5 116.0(2) . .
C1 N1 Mn1 123.01(16) . 2_554
C5 N1 Mn1 120.69(17) . 2_554
C6 N2 C8 110.5(2) . .
C11 N3 C15 116.8(2) . .
C11 N3 Mn1 124.85(16) . 2_645
C15 N3 Mn1 118.36(15) . 2_645
C16 N4 C18 111.2(2) . .
N1 C1 C2 124.2(2) . .
N1 C1 H1 117.9 . .
C2 C1 H1 117.9 . .
C1 C2 C3 118.9(2) . .
C1 C2 H2 120.6 . .
C3 C2 H2 120.6 . .
C4 C3 C2 116.6(2) . .
C4 C3 C6 120.9(2) . .
C2 C3 C6 122.4(2) . .
C3 C4 C5 120.1(2) . .
C3 C4 H4 119.9 . .
C5 C4 H4 119.9 . .
N1 C5 C4 124.1(2) . .
N1 C5 H5 118.0 . .
C4 C5 H5 118.0 . .
N2 C6 C3 122.9(2) . .
N2 C6 S1 115.36(18) . .
C3 C6 S1 121.63(18) . .
C8 C7 C9 130.9(2) . .
C8 C7 S1 110.12(17) . .
C9 C7 S1 118.97(18) . .
C7 C8 N2 114.8(2) . .
C7 C8 C10 126.9(2) . .
N2 C8 C10 118.3(2) . .
O2 C9 O1 123.0(2) . .
O2 C9 C7 119.2(2) . .
O1 C9 C7 117.9(2) . .
C8 C10 H10A 109.5 . .
C8 C10 H10B 109.5 . .
H10A C10 H10B 109.5 . .
C8 C10 H10C 109.5 . .
H10A C10 H10C 109.5 . .
H10B C10 H10C 109.5 . .
N3 C11 C12 123.0(2) . .
N3 C11 H11 118.5 . .
C12 C11 H11 118.5 . .
C11 C12 C13 120.1(2) . .
C11 C12 H12 120.0 . .
C13 C12 H12 120.0 . .
C12 C13 C14 116.8(2) . .
C12 C13 C16 123.5(2) . .
C14 C13 C16 119.7(2) . .
C15 C14 C13 119.5(2) . .
C15 C14 H14 120.2 . .
C13 C14 H14 120.2 . .
N3 C15 C14 123.8(2) . .
N3 C15 H15 118.1 . .
C14 C15 H15 118.1 . .
N4 C16 C13 122.2(2) . .
N4 C16 S2 114.37(18) . .
C13 C16 S2 123.4(2) . .
C18 C17 C19 130.2(2) . .
C18 C17 S2 110.00(18) . .
C19 C17 S2 119.81(19) . .
C17 C18 N4 114.8(2) . .
C17 C18 C20 126.8(2) . .
N4 C18 C20 118.4(2) . .
O4 C19 O3 122.9(2) . .
O4 C19 C17 120.0(2) . .
O3 C19 C17 117.1(2) . .
O4 C19 Mn1 64.05(13) . .
O3 C19 Mn1 58.83(13) . .
C17 C19 Mn1 174.82(18) . .
C18 C20 H20A 109.5 . .
C18 C20 H20B 109.5 . .
H20A C20 H20B 109.5 . .
C18 C20 H20C 109.5 . .
H20A C20 H20C 109.5 . .
H20B C20 H20C 109.5 . .

loop_
_geom_bond_atom_site_label_1
_geom_bond_atom_site_label_2
_geom_bond_distance
_geom_bond_site_symmetry_2
Mn1 O2 2.1603(16) .
Mn1 O1 2.1613(17) 3_565
Mn1 O3 2.2404(17) .
Mn1 N3 2.2601(19) 2_655
Mn1 N1 2.271(2) 2_544
Mn1 O4 2.3546(17) .
Mn1 C19 2.616(3) .
S1 C6 1.714(2) .
S1 C7 1.724(2) .
S2 C17 1.717(3) .
S2 C16 1.718(2) .
O1 C9 1.263(3) .
O1 Mn1 2.1613(17) 3_565
O2 C9 1.255(3) .
O3 C19 1.255(3) .
O4 C19 1.251(3) .
N1 C1 1.322(3) .
N1 C5 1.324(3) .
N1 Mn1 2.271(2) 2_554
N2 C6 1.309(3) .
N2 C8 1.383(3) .
N3 C11 1.340(3) .
N3 C15 1.340(3) .
N3 Mn1 2.2601(19) 2_645
N4 C16 1.314(3) .
N4 C18 1.370(3) .
C1 C2 1.383(3) .
C1 H1 0.9300 .
C2 C3 1.391(3) .
C2 H2 0.9300 .
C3 C4 1.368(3) .
C3 C6 1.469(3) .
C4 C5 1.371(3) .
C4 H4 0.9300 .
C5 H5 0.9300 .
C7 C8 1.365(3) .
C7 C9 1.476(3) .
C8 C10 1.495(3) .
C10 H10A 0.9600 .
C10 H10B 0.9600 .
C10 H10C 0.9600 .
C11 C12 1.380(3) .
C11 H11 0.9300 .
C12 C13 1.387(3) .
C12 H12 0.9300 .
C13 C14 1.393(3) .
C13 C16 1.476(3) .
C14 C15 1.371(3) .
C14 H14 0.9300 .
C15 H15 0.9300 .
C17 C18 1.368(3) .
C17 C19 1.492(3) .
C18 C20 1.493(3) .
C20 H20A 0.9600 .
C20 H20B 0.9600 .
C20 H20C 0.9600 .

loop_
_platon_squeeze_void_nr
_platon_squeeze_void_average_x
_platon_squeeze_void_average_y
_platon_squeeze_void_average_z
_platon_squeeze_void_volume
_platon_squeeze_void_count_electrons
1 -0.018 0.000 0.000 510.8 151.8
2 0.051 0.500 0.500 510.8 152.0
